data_2312717
loop_
_publ_author_name
'Kanthapazham, Rajakumar'
'Osipov, Artyom A.'
'Zherebtsov, Dmitry A.'
'Efremov, Andrey N.'
'Nayfert, Sergey A.'
'Adonin, Sergey A.'
'Spiridonova, Dar'ya V.'
'Atapin, Sergey V.'

_publ_section_title
;
 Structures of hexamethyl-[1,1'-biphenyl]-4,4'-diammonium salts.
;
_journal_coeditor_code AW5097
_journal_issue 6
_journal_name_full 'Acta crystallographica Section B, Structural science, crystal engineering and materials'
_journal_page_first 751
_journal_page_last 759
_journal_paper_doi 10.1107/S2052520624009818
_journal_volume 80
_journal_year 2024
_chemical_formula_moiety 'C36 H24 Na2 O16, C18 H26 N2, 2(H2 O)'
_chemical_formula_sum 'C54 H54 N2 Na2 O18'
_chemical_formula_weight 1064.97
_space_group_crystal_system tetragonal
_space_group_IT_number 114
_space_group_name_Hall 'P -4 2n'
_space_group_name_H-M_alt 'P -4 21 c'
_atom_sites_solution_hydrogens mixed
_atom_sites_solution_primary dual
_audit_creation_date 2024-07-02
_audit_creation_method
;
Olex2 1.5
(compiled 2024.02.16 svn.r378c4104 for OlexSys, GUI svn.r6928)
;
_cell_angle_alpha 90
_cell_angle_beta 90
_cell_angle_gamma 90
_cell_formula_units_Z 8
_cell_length_a 17.13140(10)
_cell_length_b 17.13140(10)
_cell_length_c 35.1640(2)
_cell_measurement_reflns_used 33259
_cell_measurement_temperature 100.00(10)
_cell_measurement_theta_max 79.1880
_cell_measurement_theta_min 2.5250
_cell_volume 10320.10(10)
_computing_cell_refinement 'CrysAlisPro 1.171.41.103a (Rigaku OD, 2021)'
_computing_data_collection 'CrysAlisPro 1.171.41.103a (Rigaku OD, 2021)'
_computing_data_reduction 'CrysAlisPro 1.171.41.103a (Rigaku OD, 2021)'
_computing_molecular_graphics 'Olex2 1.5 (Dolomanov et al., 2009)'
_computing_publication_material 'Olex2 1.5 (Dolomanov et al., 2009)'
_computing_structure_refinement 'SHELXL 2019/3 (Sheldrick, 2015)'
_computing_structure_solution 'SHELXT 2018/2 (Sheldrick, 2018)'
_diffrn_ambient_environment N~2~
_diffrn_ambient_temperature 100.00(10)
_diffrn_detector 'Hybrid Pixel Array Detector'
_diffrn_detector_area_resol_mean 10.0000
_diffrn_detector_type HyPix
_diffrn_measured_fraction_theta_full 1.000
_diffrn_measured_fraction_theta_max 0.990
_diffrn_measurement_details
;
List of Runs (angles in degrees, time in seconds):

  # Type    Start    End  Width  t~exp~   \w     \q     \k     \f   Frames
--------------------------------------------------------------------------
  1  \w    -25.00   5.00   0.50   10.00    --  -47.38   8.00  23.00   60
  2  \w    -99.00 -19.00   0.50   10.00    --  -47.38 135.00-118.00  160
  3  \w   -101.00 -35.00   0.50   38.00    -- -106.00 135.00-118.00  132
  4  \w   -125.00 -33.00   0.50   38.00    -- -106.00 151.00 -39.00  184
  5  \w     74.00 102.00   0.50   10.00    --   47.38 125.00  30.00   56
  6  \w     95.00 120.00   0.50   10.00    --   47.38 125.00-180.00   50
  7  \w   -161.00-101.00   0.50   38.00    -- -106.00 -15.00  60.00  120
  8  \w     44.00  70.00   0.50   38.00    --  113.25 -61.00  30.00   52
  9  \w     44.00  70.00   0.50   38.00    --  113.25 -61.00 -30.00   52
 10  \w    102.00 171.00   0.50   38.00    --  113.25  15.00 -90.00  138
 11  \w     43.00  70.00   0.50   38.00    --  113.25 -61.00  60.00   54
 12  \w     43.00  69.00   0.50   38.00    --  113.25 -61.00-150.00   52
 13  \w     60.00 113.00   0.50   38.00    --  113.25-133.00  -4.00  106
 14  \w   -112.00 -74.00   0.50   10.00    --  -47.38-125.00 -30.00   76
 15  \w     74.00  99.00   0.50   10.00    --   47.38 125.00   0.00   50
 16  \w    -11.00  18.00   0.50   10.00    --   47.38 -19.00 150.00   58
 17  \w    -18.00  25.00   0.50   10.00    --   47.38 -19.00  60.00   86
 18  \w    -68.00 -33.00   0.50   38.00    -- -106.00  61.00  90.00   70
 19  \w   -112.00 -86.00   0.50   38.00    -- -106.00 -94.00-120.00   52
 20  \w   -171.00-133.00   0.50   38.00    -- -106.00 -94.00-120.00   76
 21  \w     42.00  67.00   0.50   38.00    --  113.25 -61.00   0.00   50
 22  \w    106.00 152.00   0.50   38.00    --  113.25  45.00  90.00   92
 23  \w     42.00  71.00   0.50   38.00    --  113.25 -61.00 150.00   58
 24  \w    119.00 160.00   0.50   38.00    --  113.25  15.00-120.00   82
 25  \w     42.00  67.00   0.50   38.00    --  113.25 -61.00-180.00   50
 26  \w    106.00 141.00   0.50   38.00    --  113.25  45.00-180.00   70
 27  \w    147.00 173.00   0.50   38.00    --  113.25  45.00-180.00   52
 28  \w    117.00 178.00   0.50   38.00    --  113.25  45.00 -90.00  122
 29  \w     42.00  54.50   0.50   38.00    --  113.25-125.00-180.00   25
;
_diffrn_measurement_device 'four-circle diffractometer'
_diffrn_measurement_device_type 'XtaLAB Synergy, Single source at home/near, HyPix'
_diffrn_measurement_method '\w scans'
_diffrn_orient_matrix_type 'CrysAlisPro convention (1999,Acta A55,543-557)'
_diffrn_orient_matrix_UB_11 0.0043003000
_diffrn_orient_matrix_UB_12 0.0786553000
_diffrn_orient_matrix_UB_13 0.0211309000
_diffrn_orient_matrix_UB_21 -0.0084899000
_diffrn_orient_matrix_UB_22 0.0436239000
_diffrn_orient_matrix_UB_23 -0.0381010000
_diffrn_orient_matrix_UB_31 -0.0893935000
_diffrn_orient_matrix_UB_32 -0.0003534000
_diffrn_orient_matrix_UB_33 0.0046512000
_diffrn_radiation_monochromator mirror
_diffrn_radiation_probe x-ray
_diffrn_radiation_type 'Cu K\a'
_diffrn_radiation_wavelength 1.54184
_diffrn_reflns_av_R_equivalents 0.0603
_diffrn_reflns_av_unetI/netI 0.0315
_diffrn_reflns_Laue_measured_fraction_full 1.000
_diffrn_reflns_Laue_measured_fraction_max 0.990
_diffrn_reflns_limit_h_max 15
_diffrn_reflns_limit_h_min -20
_diffrn_reflns_limit_k_max 21
_diffrn_reflns_limit_k_min -20
_diffrn_reflns_limit_l_max 44
_diffrn_reflns_limit_l_min -44
_diffrn_reflns_number 74078
_diffrn_reflns_point_group_measured_fraction_full 0.999
_diffrn_reflns_point_group_measured_fraction_max 0.974
_diffrn_reflns_theta_full 67.684
_diffrn_reflns_theta_max 80.199
_diffrn_reflns_theta_min 2.513
_diffrn_source 'micro-focus sealed X-ray tube'
_diffrn_source_type 'PhotonJet (Cu) X-ray Source'
_exptl_absorpt_coefficient_mu 1.007
_exptl_absorpt_correction_T_max 1.00000
_exptl_absorpt_correction_T_min 0.68699
_exptl_absorpt_correction_type multi-scan
_exptl_absorpt_process_details
;
CrysAlisPro 1.171.41.103a (Rigaku Oxford Diffraction, 2021)
Empirical absorption correction using spherical harmonics,
implemented in SCALE3 ABSPACK scaling algorithm.
;
_exptl_crystal_colour 'light yellow'
_exptl_crystal_colour_modifier light
_exptl_crystal_colour_primary yellow
_exptl_crystal_density_diffrn 1.371
_exptl_crystal_description prism
_exptl_crystal_F_000 4464
_exptl_crystal_size_max 0.12
_exptl_crystal_size_mid 0.1
_exptl_crystal_size_min 0.03
_refine_diff_density_max 0.984
_refine_diff_density_min -0.459
_refine_diff_density_rms 0.073
_refine_ls_abs_structure_details
;
 Refined as an inversion twin.
;
_refine_ls_abs_structure_Flack 0.40(16)
_refine_ls_extinction_method none
_refine_ls_goodness_of_fit_ref 1.080
_refine_ls_hydrogen_treatment constr
_refine_ls_matrix_type full
_refine_ls_number_parameters 716
_refine_ls_number_reflns 10998
_refine_ls_number_restraints 12
_refine_ls_restrained_S_all 1.139
_refine_ls_R_factor_all 0.0780
_refine_ls_R_factor_gt 0.0759
_refine_ls_shift/su_max 0.000
_refine_ls_shift/su_mean 0.000
_refine_ls_structure_factor_coef Fsqd
_refine_ls_weighting_details 'w=1/[\s^2^(Fo^2^)+(0.0789P)^2^+19.3704P] where P=(Fo^2^+2Fc^2^)/3'
_refine_ls_weighting_scheme calc
_refine_ls_wR_factor_gt 0.1896
_refine_ls_wR_factor_ref 0.1910
_reflns_Friedel_coverage 0.814
_reflns_Friedel_fraction_full 0.998
_reflns_Friedel_fraction_max 0.954
_reflns_number_gt 10599
_reflns_number_total 10998
_reflns_threshold_expression 'I > 2\s(I)'
_cod_data_source_file aw5097sup1.cif
_cod_data_source_block dadsa_hmbc_2
_cod_depositor_comments 'Adding full bibliography for 2312709--2312717.cif.'
_cod_original_cell_volume 10320.10(13)
_cod_database_code 2312717
_cod_database_fobs_code 2312717
_shelx_shelxl_version_number 2019/3
_chemical_oxdiff_formula 'C39 H36 N2 O9'
_shelx_space_group_comment
;
The symmetry employed for this shelxl refinement is uniquely defined
by the following loop, which should always be used as a source of
symmetry information in preference to the above space-group names.
They are only intended as comments.
;
_shelx_estimated_absorpt_t_max 0.970
_shelx_estimated_absorpt_t_min 0.889
_olex2_refinement_description
;
1. Twinned data refinement
 Scales: 0.60(16)
 0.40(16)
2. Fixed Uiso
 At 1.2 times of:
  All C(H) groups
 At 1.5 times of:
  All C(H,H,H) groups, All O(H) groups, All O(H,H) groups
3. Uiso/Uaniso restraints and constraints
Uanis(O15) \\sim Ueq: with sigma of 0.003 and sigma for terminal atoms of 0.006
Uanis(O7) \\sim Ueq: with sigma of 0.005 and sigma for terminal atoms of 0.01
4. Others
 Sof(O13A)=Sof(H13c)=Sof(H13d)=1-FVAR(1)
 Sof(O13)=Sof(H13a)=Sof(H13b)=FVAR(1)
 Fixed X: O13A(0.68897)
 Fixed Y: O13A(0.08702)
 Fixed Z: O13A(0.74729)
5.a Free rotating group:
 O17(H17a,H17b), O13(H13a,H13b), O13A(H13c,H13d)
5.b Rotating group:
 O18(H18a,H18b), O16(H16a,H16b), O14(H14a,H14b)
5.c Secondary CH2 refined with riding coordinates:
 O15(H15a,H15b)
5.d Aromatic/amide H refined with riding coordinates:
 C13(H13), C6(H6), C36(H36), C43(H43), C46(H46), C16(H16), C42(H42), C26(H26),
 C52(H52), C4(H4a), C3(H3a), C15(H15), C33(H33), C53(H53), C45(H45), C24(H24),
 C34(H34), C55(H55), C56(H56), C23(H23)
5.e Idealised Me refined as rotating group:
 C57(H57a,H57b,H57c), C47(H47a,H47b,H47c), C48(H48a,H48b,H48c), C49(H49a,H49b,
 H49c), C58(H58a,H58b,H58c), C59(H59a,H59b,H59c)
5.f Idealised tetrahedral OH refined as rotating group:
 O12(H12), O4(H4), O3(H3), O8(H8)
;
_olex2_submission_special_instructions 'No special instructions were received'
_oxdiff_exptl_absorpt_empirical_details
;
Empirical correction (ABSPACK) includes:
- Absorption correction using spherical harmonics
- Frame scaling
;
_oxdiff_exptl_absorpt_empirical_full_max 1.632
_oxdiff_exptl_absorpt_empirical_full_min 0.615

loop_
_space_group_symop_operation_xyz
'x, y, z'
'-x, -y, z'
'y, -x, -z'
'-y, x, -z'
'-x+1/2, y+1/2, -z+1/2'
'x+1/2, -y+1/2, -z+1/2'
'-y+1/2, -x+1/2, z+1/2'
'y+1/2, x+1/2, z+1/2'

loop_
_atom_site_label
_atom_site_type_symbol
_atom_site_fract_x
_atom_site_fract_y
_atom_site_fract_z
_atom_site_U_iso_or_equiv
_atom_site_adp_type
_atom_site_occupancy
_atom_site_site_symmetry_order
_atom_site_calc_flag
_atom_site_refinement_flags_posn
_atom_site_refinement_flags_adp
_atom_site_refinement_flags_occupancy
_atom_site_disorder_assembly
_atom_site_disorder_group
Na1 Na 0.500000 0.500000 0.24947(9) 0.0305(6) Uani 1 2 d S T P . .
O12 O 0.3774(2) 0.5402(2) 0.35403(11) 0.0309(8) Uani 1 1 d . . . . .
H12 H 0.385195 0.524018 0.331795 0.046 Uiso 1 1 calc R U . . .
O11 O 0.4226(2) 0.4493(2) 0.30243(10) 0.0294(8) Uani 1 1 d . . . . .
O10 O 0.4769(2) 0.3343(2) 0.31674(10) 0.0304(8) Uani 1 1 d . . . . .
O5 O 0.4865(3) 0.3347(2) 1.18530(11) 0.0346(9) Uani 1 1 d . . . . .
O6 O 0.5783(3) 0.5538(3) 0.19635(11) 0.0344(9) Uani 1 1 d . . . . .
O1 O 0.5192(3) 0.1836(3) 0.81547(11) 0.0413(10) Uani 1 1 d . . . . .
O18 O 0.5625(2) 0.3791(2) 0.25168(12) 0.0337(8) Uani 1 1 d . . . . .
H18A H 0.551208 0.346811 0.230354 0.051 Uiso 1 1 d R U . . .
H18B H 0.544504 0.346517 0.272041 0.051 Uiso 1 1 d R U . . .
O16 O 0.5750(2) 0.3034(2) 0.74940(13) 0.0381(8) Uani 1 1 d . . . . .
H16A H 0.568458 0.333610 0.769201 0.057 Uiso 1 1 d R U . . .
H16B H 0.565326 0.333684 0.729910 0.057 Uiso 1 1 d R U . . .
N1 N 0.2655(2) 0.7253(2) 0.35471(11) 0.0207(8) Uani 1 1 d . . . . .
O4 O 0.3676(2) 0.5257(2) 1.14238(12) 0.0348(9) Uani 1 1 d . . . . .
H4 H 0.378786 0.514234 1.164952 0.052 Uiso 1 1 calc R U . . .
O3 O 0.6203(3) -0.0275(3) 0.84215(14) 0.0469(11) Uani 1 1 d . . . . .
H3 H 0.607512 -0.008383 0.821053 0.070 Uiso 1 1 calc R U . . .
O2 O 0.5660(3) 0.0686(4) 0.79604(12) 0.0520(13) Uani 1 1 d . . . . .
O8 O 0.6339(3) -0.0200(3) 0.65153(17) 0.0602(16) Uani 1 1 d . . . . .
H8 H 0.629337 -0.000494 0.673341 0.090 Uiso 1 1 calc R U . . .
O14 O 0.3679(3) 0.2789(3) 0.75228(15) 0.0546(12) Uani 1 1 d . . . . .
H14A H 0.311836 0.273697 0.756421 0.082 Uiso 1 1 d R U . . .
H14B H 0.372611 0.323907 0.768164 0.082 Uiso 1 1 d R U . . .
N2 N 0.2146(3) 0.7577(3) 0.63958(12) 0.0273(9) Uani 1 1 d . . . . .
O9 O 0.5115(3) 0.1735(4) 0.68664(12) 0.0605(15) Uani 1 1 d . . . . .
O17 O 0.5935(3) 0.7428(3) 0.24984(18) 0.0531(11) Uani 1 1 d G . . . .
H17A H 0.596995 0.739137 0.225281 0.080 Uiso 1 1 d G U . . .
H17B H 0.543901 0.738772 0.254637 0.080 Uiso 1 1 d G U . . .
C41 C 0.2606(3) 0.7261(3) 0.39709(13) 0.0219(9) Uani 1 1 d . . . . .
C32 C 0.3975(3) 0.4841(3) 0.37911(15) 0.0227(10) Uani 1 1 d . . . . .
C35 C 0.4365(3) 0.3721(3) 0.43363(15) 0.0255(10) Uani 1 1 d . . . . .
C13 C 0.4750(3) 0.3565(3) 1.10616(14) 0.0255(10) Uani 1 1 d . . . . .
H13 H 0.503071 0.312383 1.115110 0.031 Uiso 1 1 calc R U . . .
C54 C 0.2353(3) 0.7376(3) 0.51821(13) 0.0216(9) Uani 1 1 d . . . . .
C37 C 0.4454(3) 0.3968(3) 0.32647(14) 0.0246(10) Uani 1 1 d . . . . .
C12 C 0.4420(3) 0.4081(3) 1.13240(14) 0.0253(10) Uani 1 1 d . . . . .
C5 C 0.5711(3) 0.1272(3) 0.92935(14) 0.0246(10) Uani 1 1 d . . . . .
C44 C 0.2447(3) 0.7312(3) 0.47623(13) 0.0205(9) Uani 1 1 d . . . . .
C28 C 0.4854(3) 0.2191(3) 0.51638(13) 0.0250(10) Uani 1 1 d . . . . .
C31 C 0.4320(3) 0.4135(3) 0.36777(14) 0.0212(9) Uani 1 1 d . . . . .
C17 C 0.4515(3) 0.3946(3) 1.17415(15) 0.0288(11) Uani 1 1 d . . . . .
C29 C 0.4670(3) 0.2699(3) 0.48764(13) 0.0251(10) Uani 1 1 d . . . . .
C6 C 0.5537(3) 0.1477(3) 0.89204(13) 0.0237(10) Uani 1 1 d . . . . .
H6 H 0.531114 0.197174 0.886788 0.028 Uiso 1 1 calc R U . . .
C18 C 0.5495(3) 0.1192(4) 0.82193(16) 0.0334(12) Uani 1 1 d . . . . .
C57 C 0.2163(3) 0.8413(3) 0.65160(15) 0.0289(11) Uani 1 1 d . . . . .
H57A H 0.173516 0.869566 0.639231 0.043 Uiso 1 1 calc R U . . .
H57B H 0.266245 0.864662 0.644193 0.043 Uiso 1 1 calc R U . . .
H57C H 0.210219 0.844563 0.679269 0.043 Uiso 1 1 calc R U . . .
C36 C 0.4511(3) 0.3584(3) 0.39516(14) 0.0232(9) Uani 1 1 d . . . . .
H36 H 0.474376 0.310551 0.387601 0.028 Uiso 1 1 calc R U . . .
C47 C 0.2248(3) 0.7966(3) 0.33895(15) 0.0296(11) Uani 1 1 d . . . . .
H47A H 0.248964 0.843761 0.349447 0.044 Uiso 1 1 calc R U . . .
H47B H 0.169506 0.795149 0.346012 0.044 Uiso 1 1 calc R U . . .
H47C H 0.229605 0.797040 0.311183 0.044 Uiso 1 1 calc R U . . .
C11 C 0.4000(3) 0.4728(3) 1.11861(15) 0.0282(11) Uani 1 1 d . . . . .
C21 C 0.5597(3) 0.0951(4) 0.63688(16) 0.0330(12) Uani 1 1 d . . . . .
C27 C 0.5058(3) 0.1762(3) 0.54164(13) 0.0248(10) Uani 1 1 d . . . . .
C25 C 0.5359(3) 0.1257(3) 0.57034(14) 0.0239(10) Uani 1 1 d . . . . .
C7 C 0.5568(3) 0.1804(3) 0.96007(14) 0.0278(10) Uani 1 1 d . . . . .
C43 C 0.1796(3) 0.7323(3) 0.45268(15) 0.0284(10) Uani 1 1 d . . . . .
H43 H 0.128985 0.734658 0.463648 0.034 Uiso 1 1 calc R U . . .
C46 C 0.3264(3) 0.7234(3) 0.42009(15) 0.0263(10) Uani 1 1 d . . . . .
H46 H 0.376863 0.719817 0.409029 0.032 Uiso 1 1 calc R U . . .
C16 C 0.3910(3) 0.4844(3) 1.07949(16) 0.0301(11) Uani 1 1 d . . . . .
H16 H 0.362035 0.527922 1.070444 0.036 Uiso 1 1 calc R U . . .
C42 C 0.1872(3) 0.7298(3) 0.41355(14) 0.0288(11) Uani 1 1 d . . . . .
H42 H 0.142029 0.730704 0.397905 0.035 Uiso 1 1 calc R U . . .
C26 C 0.5277(3) 0.1424(3) 0.60871(14) 0.0285(11) Uani 1 1 d . . . . .
H26 H 0.499235 0.187632 0.616026 0.034 Uiso 1 1 calc R U . . .
C30 C 0.4550(3) 0.3154(3) 0.46225(14) 0.0259(10) Uani 1 1 d . . . . .
C14 C 0.4675(3) 0.3686(3) 1.06693(14) 0.0248(10) Uani 1 1 d . . . . .
C10 C 0.5016(3) 0.3167(3) 1.03988(14) 0.0280(10) Uani 1 1 d . . . . .
C52 C 0.1612(3) 0.7149(3) 0.57623(15) 0.0275(10) Uani 1 1 d . . . . .
H52 H 0.116053 0.694784 0.588428 0.033 Uiso 1 1 calc R U . . .
C4 C 0.6038(3) 0.0537(3) 0.93660(16) 0.0318(11) Uani 1 1 d . . . . .
H4A H 0.614476 0.038730 0.962085 0.038 Uiso 1 1 calc R U . . .
C9 C 0.5237(3) 0.2735(3) 1.01466(14) 0.0288(11) Uani 1 1 d . . . . .
C48 C 0.2265(3) 0.6524(3) 0.33943(15) 0.0282(11) Uani 1 1 d . . . . .
H48A H 0.171354 0.652233 0.346881 0.042 Uiso 1 1 calc R U . . .
H48B H 0.252379 0.606159 0.349902 0.042 Uiso 1 1 calc R U . . .
H48C H 0.230437 0.651699 0.311631 0.042 Uiso 1 1 calc R U . . .
O13 O 0.6982(4) 0.1981(4) 0.74547(18) 0.059(2) Uani 0.788(10) 1 d G . P A 1
H13A H 0.690568 0.148883 0.750295 0.088 Uiso 0.788(10) 1 d G U P A 1
H13B H 0.652083 0.219063 0.747216 0.088 Uiso 0.788(10) 1 d G U P A 1
C3 C 0.6207(4) 0.0034(3) 0.90767(17) 0.0351(12) Uani 1 1 d . . . . .
H3A H 0.644622 -0.045390 0.913039 0.042 Uiso 1 1 calc R U . . .
C15 C 0.4239(3) 0.4331(3) 1.05410(15) 0.0299(11) Uani 1 1 d . . . . .
H15 H 0.417100 0.441205 1.027582 0.036 Uiso 1 1 calc R U . . .
C33 C 0.3842(3) 0.4984(3) 0.41749(16) 0.0310(11) Uani 1 1 d . . . . .
H33 H 0.361919 0.546649 0.425217 0.037 Uiso 1 1 calc R U . . .
C53 C 0.1699(3) 0.7088(3) 0.53695(15) 0.0273(10) Uani 1 1 d . . . . .
H53 H 0.129938 0.684178 0.522548 0.033 Uiso 1 1 calc R U . . .
C8 C 0.5436(3) 0.2241(3) 0.98583(14) 0.0274(10) Uani 1 1 d . . . . .
C2 C 0.6028(3) 0.0235(3) 0.87013(16) 0.0315(12) Uani 1 1 d . . . . .
C49 C 0.3486(3) 0.7258(3) 0.34018(14) 0.0246(10) Uani 1 1 d . . . . .
H49A H 0.374897 0.677668 0.348063 0.037 Uiso 1 1 calc R U . . .
H49B H 0.376319 0.770917 0.350687 0.037 Uiso 1 1 calc R U . . .
H49C H 0.348271 0.729098 0.312354 0.037 Uiso 1 1 calc R U . . .
C51 C 0.2195(3) 0.7509(3) 0.59728(13) 0.0243(10) Uani 1 1 d . . . . .
C45 C 0.3181(3) 0.7260(3) 0.45920(15) 0.0285(10) Uani 1 1 d . . . . .
H45 H 0.363386 0.724221 0.474802 0.034 Uiso 1 1 calc R U . . .
C24 C 0.5783(3) 0.0592(3) 0.56009(17) 0.0320(11) Uani 1 1 d . . . . .
H24 H 0.584447 0.046677 0.533952 0.038 Uiso 1 1 calc R U . . .
C58 C 0.1418(4) 0.7215(3) 0.65530(15) 0.0324(12) Uani 1 1 d . . . . .
H58A H 0.096230 0.742769 0.642048 0.049 Uiso 1 1 calc R U . . .
H58B H 0.137869 0.733158 0.682517 0.049 Uiso 1 1 calc R U . . .
H58C H 0.143760 0.664794 0.651635 0.049 Uiso 1 1 calc R U . . .
C34 C 0.4032(3) 0.4427(3) 0.44453(15) 0.0310(11) Uani 1 1 d . . . . .
H34 H 0.393457 0.452775 0.470666 0.037 Uiso 1 1 calc R U . . .
C1 C 0.5694(3) 0.0957(3) 0.86198(15) 0.0267(10) Uani 1 1 d . . . . .
O7 O 0.5777(4) 0.0675(5) 0.70207(16) 0.081(2) Uani 1 1 d . U . . .
C55 C 0.2927(3) 0.7741(4) 0.54023(15) 0.0304(11) Uani 1 1 d . . . . .
H55 H 0.337687 0.794984 0.528130 0.037 Uiso 1 1 calc R U . . .
C56 C 0.2852(3) 0.7805(4) 0.57953(15) 0.0332(12) Uani 1 1 d . . . . .
H56 H 0.324950 0.805029 0.594080 0.040 Uiso 1 1 calc R U . . .
C23 C 0.6112(3) 0.0115(3) 0.5874(2) 0.0378(13) Uani 1 1 d . . . . .
H23 H 0.640509 -0.033032 0.579855 0.045 Uiso 1 1 calc R U . . .
C22 C 0.6018(3) 0.0283(4) 0.6257(2) 0.0392(14) Uani 1 1 d . . . . .
O15 O 0.4011(3) 0.0947(3) 0.7491(3) 0.0853(17) Uani 1 1 d . U . . .
H15A H 0.368737 0.093741 0.725834 0.128 Uiso 1 1 calc R U . . .
H15B H 0.367486 0.090719 0.771944 0.128 Uiso 1 1 calc R U . . .
C59 C 0.2822(4) 0.7143(4) 0.65740(16) 0.0439(16) Uani 1 1 d . . . . .
H59A H 0.276777 0.715034 0.685145 0.066 Uiso 1 1 calc R U . . .
H59B H 0.331344 0.739688 0.650213 0.066 Uiso 1 1 calc R U . . .
H59C H 0.282429 0.660189 0.648407 0.066 Uiso 1 1 calc R U . . .
C38 C 0.5490(4) 0.1161(6) 0.67823(18) 0.053(2) Uani 1 1 d . . . . .
O13A O 0.688971 0.087020 0.747290 0.035(5) Uani 0.212(10) 1 d G . P A 2
H13C H 0.676818 0.062340 0.768114 0.052 Uiso 0.212(10) 1 d G U P A 2
H13D H 0.693369 0.050522 0.730264 0.052 Uiso 0.212(10) 1 d G U P A 2
Na2 Na 0.48423(14) 0.20244(13) 0.75135(7) 0.0390(5) Uani 1 1 d . . . . .
Na3 Na 0.500000 0.000000 0.74830(9) 0.0361(7) Uani 1 2 d S T P . .

loop_
_atom_site_aniso_label
_atom_site_aniso_U_11
_atom_site_aniso_U_22
_atom_site_aniso_U_33
_atom_site_aniso_U_23
_atom_site_aniso_U_13
_atom_site_aniso_U_12
Na1 0.0348(14) 0.0339(14) 0.0227(11) 0.000 0.000 -0.0043(12)
O12 0.034(2) 0.0257(19) 0.0327(19) 0.0051(15) -0.0057(16) 0.0058(15)
O11 0.032(2) 0.029(2) 0.0272(17) 0.0060(15) -0.0039(15) 0.0015(16)
O10 0.041(2) 0.0240(19) 0.0262(17) 0.0007(14) 0.0029(15) 0.0042(15)
O5 0.045(2) 0.030(2) 0.0295(18) 0.0005(15) -0.0038(17) 0.0047(17)
O6 0.039(2) 0.037(2) 0.0272(18) 0.0067(17) -0.0038(16) 0.0035(18)
O1 0.043(3) 0.055(3) 0.0265(19) 0.0044(18) -0.0008(17) 0.009(2)
O18 0.0333(19) 0.0356(19) 0.0323(18) -0.0010(18) 0.0015(18) -0.0004(15)
O16 0.048(2) 0.035(2) 0.0314(18) -0.0016(19) 0.000(2) 0.0040(16)
N1 0.0168(18) 0.0220(19) 0.0232(18) -0.0008(15) 0.0009(15) 0.0065(15)
O4 0.037(2) 0.029(2) 0.038(2) -0.0016(16) 0.0078(18) 0.0084(16)
O3 0.047(3) 0.041(3) 0.053(3) -0.018(2) 0.005(2) 0.005(2)
O2 0.050(3) 0.080(4) 0.0259(19) -0.023(2) -0.0011(19) 0.007(3)
O8 0.039(3) 0.063(3) 0.078(3) 0.048(3) 0.002(3) 0.013(2)
O14 0.088(4) 0.035(2) 0.040(2) 0.003(2) -0.005(3) -0.001(2)
N2 0.033(2) 0.024(2) 0.0250(19) -0.0014(16) 0.0027(17) 0.0080(18)
O9 0.055(3) 0.104(5) 0.022(2) 0.003(2) 0.003(2) 0.009(3)
O17 0.067(3) 0.036(2) 0.057(3) 0.000(2) 0.003(3) -0.010(2)
C41 0.021(2) 0.020(2) 0.024(2) -0.0020(18) 0.0023(18) 0.0008(18)
C32 0.019(2) 0.015(2) 0.034(2) 0.0026(18) -0.0017(19) 0.0027(17)
C35 0.020(2) 0.025(2) 0.032(2) 0.002(2) -0.0001(19) 0.0010(18)
C13 0.025(2) 0.022(2) 0.030(2) -0.0023(19) 0.0005(19) -0.0025(19)
C54 0.019(2) 0.021(2) 0.025(2) -0.0017(18) -0.0006(17) 0.0002(18)
C37 0.022(2) 0.022(2) 0.030(2) 0.0035(19) -0.0024(19) -0.0026(18)
C12 0.022(2) 0.024(2) 0.029(3) -0.0016(19) 0.0015(19) -0.0059(19)
C5 0.024(2) 0.027(2) 0.023(2) -0.0002(19) 0.0006(18) 0.0003(19)
C44 0.020(2) 0.020(2) 0.022(2) -0.0011(17) -0.0006(17) 0.0035(18)
C28 0.024(2) 0.028(2) 0.023(2) -0.0035(19) -0.0009(18) 0.0015(19)
C31 0.017(2) 0.020(2) 0.027(2) 0.0019(18) 0.0001(17) -0.0016(17)
C17 0.029(3) 0.030(3) 0.026(2) -0.005(2) 0.002(2) -0.007(2)
C29 0.026(2) 0.027(2) 0.023(2) -0.0005(19) 0.0007(18) -0.0008(19)
C6 0.025(2) 0.022(2) 0.024(2) -0.0022(18) 0.0001(19) 0.0015(19)
C18 0.029(3) 0.044(3) 0.027(2) -0.002(2) 0.000(2) -0.007(2)
C57 0.031(3) 0.027(3) 0.029(2) -0.001(2) 0.004(2) -0.002(2)
C36 0.020(2) 0.022(2) 0.028(2) -0.0006(19) -0.0035(18) -0.0021(18)
C47 0.029(3) 0.027(3) 0.032(3) 0.005(2) 0.004(2) 0.009(2)
C11 0.024(2) 0.029(3) 0.032(3) -0.003(2) 0.004(2) -0.006(2)
C21 0.024(3) 0.044(3) 0.031(3) 0.017(2) 0.003(2) 0.001(2)
C27 0.026(2) 0.026(2) 0.022(2) -0.0022(19) -0.0012(19) 0.0027(19)
C25 0.020(2) 0.019(2) 0.032(2) 0.0048(19) -0.0007(19) 0.0012(18)
C7 0.024(2) 0.032(3) 0.027(2) 0.001(2) -0.0003(19) 0.003(2)
C43 0.017(2) 0.036(3) 0.032(2) -0.004(2) 0.0021(19) 0.001(2)
C46 0.019(2) 0.023(2) 0.037(3) -0.003(2) 0.0032(19) 0.0013(18)
C16 0.022(2) 0.028(3) 0.041(3) 0.003(2) -0.001(2) 0.003(2)
C42 0.018(2) 0.040(3) 0.029(2) 0.000(2) -0.0011(19) 0.000(2)
C26 0.030(3) 0.029(3) 0.026(2) 0.009(2) 0.005(2) 0.002(2)
C30 0.022(2) 0.027(2) 0.028(2) -0.001(2) 0.0004(19) -0.0031(19)
C14 0.029(3) 0.019(2) 0.026(2) -0.0028(18) -0.0026(19) -0.0035(19)
C10 0.030(3) 0.027(2) 0.026(2) -0.002(2) 0.000(2) -0.001(2)
C52 0.027(2) 0.023(2) 0.033(2) -0.001(2) 0.006(2) 0.0023(19)
C4 0.034(3) 0.028(3) 0.034(3) 0.005(2) -0.004(2) 0.005(2)
C9 0.033(3) 0.029(3) 0.024(2) 0.000(2) -0.001(2) -0.004(2)
C48 0.019(2) 0.035(3) 0.031(2) -0.005(2) 0.0034(19) -0.003(2)
O13 0.061(4) 0.084(5) 0.031(3) 0.001(3) 0.002(3) 0.041(3)
C3 0.037(3) 0.020(2) 0.048(3) 0.001(2) -0.006(3) 0.004(2)
C15 0.034(3) 0.031(3) 0.025(2) 0.002(2) -0.003(2) -0.006(2)
C33 0.032(3) 0.026(3) 0.035(3) -0.002(2) 0.001(2) 0.006(2)
C53 0.020(2) 0.028(3) 0.034(3) -0.004(2) 0.0003(19) -0.0045(19)
C8 0.028(3) 0.028(3) 0.027(2) 0.001(2) -0.0030(19) 0.003(2)
C2 0.028(3) 0.031(3) 0.035(3) -0.007(2) 0.002(2) -0.006(2)
C49 0.018(2) 0.029(3) 0.027(2) -0.0042(19) 0.0062(18) -0.0010(19)
C51 0.026(2) 0.024(2) 0.023(2) 0.0019(18) 0.0009(19) 0.0047(19)
C45 0.017(2) 0.035(3) 0.033(3) -0.002(2) -0.0022(19) 0.001(2)
C24 0.030(3) 0.026(3) 0.040(3) -0.002(2) 0.004(2) -0.003(2)
C58 0.049(3) 0.022(3) 0.027(2) 0.001(2) 0.011(2) -0.006(2)
C34 0.029(3) 0.035(3) 0.029(3) -0.002(2) 0.001(2) 0.001(2)
C1 0.024(2) 0.030(3) 0.026(2) -0.002(2) 0.001(2) -0.004(2)
O7 0.080(4) 0.117(5) 0.046(3) 0.041(3) 0.015(3) 0.031(4)
C55 0.021(2) 0.044(3) 0.026(2) -0.002(2) 0.0004(19) -0.006(2)
C56 0.029(3) 0.042(3) 0.029(2) -0.005(2) -0.001(2) -0.001(2)
C23 0.025(3) 0.023(3) 0.066(4) 0.006(3) 0.000(3) 0.004(2)
C22 0.024(3) 0.036(3) 0.057(4) 0.029(3) 0.002(3) 0.002(2)
O15 0.042(2) 0.050(3) 0.164(4) 0.005(3) 0.002(3) 0.004(2)
C59 0.049(4) 0.054(4) 0.028(3) -0.004(3) -0.007(3) 0.026(3)
C38 0.031(3) 0.098(6) 0.030(3) 0.029(4) 0.008(3) 0.016(4)
O13A 0.018(8) 0.062(12) 0.024(8) 0.020(9) 0.004(7) -0.003(7)
Na2 0.0509(13) 0.0365(11) 0.0295(10) 0.0033(10) -0.0030(11) -0.0035(9)
Na3 0.0436(16) 0.0442(16) 0.0205(12) 0.000 0.000 0.0167(14)

loop_
_atom_type_symbol
_atom_type_description
_atom_type_scat_dispersion_real
_atom_type_scat_dispersion_imag
_atom_type_scat_source
C C 0.0181 0.0091 'International Tables Vol C Tables 4.2.6.8 and 6.1.1.4'
H H 0.0000 0.0000 'International Tables Vol C Tables 4.2.6.8 and 6.1.1.4'
N N 0.0311 0.0180 'International Tables Vol C Tables 4.2.6.8 and 6.1.1.4'
Na Na 0.1353 0.1239 'International Tables Vol C Tables 4.2.6.8 and 6.1.1.4'
O O 0.0492 0.0322 'International Tables Vol C Tables 4.2.6.8 and 6.1.1.4'

loop_
_geom_angle_atom_site_label_1
_geom_angle_atom_site_label_2
_geom_angle_atom_site_label_3
_geom_angle
_geom_angle_site_symmetry_1
_geom_angle_site_symmetry_3
_geom_angle_publ_flag
O11 Na1 O11 80.8(2) 2_665 . ?
O11 Na1 O6 178.94(17) . . ?
O11 Na1 O6 98.53(12) . 2_665 ?
O11 Na1 O6 98.53(12) 2_665 . ?
O11 Na1 O6 178.94(17) 2_665 2_665 ?
O6 Na1 O6 82.1(2) 2_665 . ?
O18 Na1 O11 84.72(15) 2_665 2_665 ?
O18 Na1 O11 92.37(15) . 2_665 ?
O18 Na1 O11 92.37(15) 2_665 . ?
O18 Na1 O11 84.72(15) . . ?
O18 Na1 O6 86.74(15) . 2_665 ?
O18 Na1 O6 96.15(16) 2_665 2_665 ?
O18 Na1 O6 86.74(15) 2_665 . ?
O18 Na1 O6 96.15(16) . . ?
O18 Na1 O18 176.2(3) . 2_665 ?
C32 O12 H12 109.5 . . ?
C37 O11 Na1 125.5(3) . . ?
C17 O6 Na1 119.9(4) 2_664 . ?
C18 O1 Na2 113.8(4) . . ?
Na1 O18 H18A 113.4 . . ?
Na1 O18 H18B 113.2 . . ?
H18A O18 H18B 100.6 . . ?
H16A O16 H16B 104.4 . . ?
Na2 O16 H16A 109.4 . . ?
Na2 O16 H16B 109.8 . . ?
C41 N1 C47 109.4(4) . . ?
C41 N1 C48 109.7(4) . . ?
C41 N1 C49 113.0(4) . . ?
C47 N1 C48 109.4(4) . . ?
C47 N1 C49 107.8(4) . . ?
C49 N1 C48 107.5(4) . . ?
C11 O4 H4 109.5 . . ?
C2 O3 H3 109.5 . . ?
C18 O2 Na3 137.6(4) . . ?
C22 O8 H8 109.5 . . ?
H14A O14 H14B 93.9 . . ?
Na2 O14 H14A 140.8 . . ?
Na2 O14 H14B 112.4 . . ?
C57 N2 C51 110.8(4) . . ?
C57 N2 C58 108.0(4) . . ?
C57 N2 C59 109.8(5) . . ?
C51 N2 C58 112.5(4) . . ?
C51 N2 C59 109.3(4) . . ?
C58 N2 C59 106.3(5) . . ?
C38 O9 Na2 120.5(4) . . ?
H17A O17 H17B 104.7 . . ?
C46 C41 N1 122.4(4) . . ?
C42 C41 N1 117.9(4) . . ?
C42 C41 C46 119.7(4) . . ?
O12 C32 C31 122.4(5) . . ?
O12 C32 C33 117.8(4) . . ?
C33 C32 C31 119.8(5) . . ?
C36 C35 C30 121.7(5) . . ?
C34 C35 C36 119.1(5) . . ?
C34 C35 C30 119.1(5) . . ?
C12 C13 H13 119.3 . . ?
C12 C13 C14 121.3(5) . . ?
C14 C13 H13 119.3 . . ?
C53 C54 C44 122.1(5) . . ?
C53 C54 C55 117.6(4) . . ?
C55 C54 C44 120.4(5) . . ?
O11 C37 C31 117.1(5) . . ?
O10 C37 O11 123.2(5) . . ?
O10 C37 C31 119.7(4) . . ?
C13 C12 C17 120.4(5) . . ?
C13 C12 C11 118.5(5) . . ?
C11 C12 C17 121.1(5) . . ?
C6 C5 C7 120.9(5) . . ?
C6 C5 C4 119.0(5) . . ?
C4 C5 C7 120.1(5) . . ?
C43 C44 C54 120.2(4) . . ?
C43 C44 C45 117.9(4) . . ?
C45 C44 C54 121.8(4) . . ?
C27 C28 C29 176.2(6) . . ?
C32 C31 C37 120.2(4) . . ?
C36 C31 C32 119.2(5) . . ?
C36 C31 C37 120.5(4) . . ?
O5 C17 O6 124.3(5) . 2_666 ?
O5 C17 C12 119.2(5) . . ?
O6 C17 C12 116.5(5) 2_666 . ?
C30 C29 C28 176.5(5) . . ?
C5 C6 H6 119.8 . . ?
C5 C6 C1 120.5(5) . . ?
C1 C6 H6 119.8 . . ?
O1 C18 O2 124.1(5) . . ?
O1 C18 C1 120.3(5) . . ?
O1 C18 Na2 44.5(3) . . ?
O2 C18 C1 115.6(6) . . ?
O2 C18 Na2 79.7(4) . . ?
C1 C18 Na2 164.4(4) . . ?
N2 C57 H57A 109.5 . . ?
N2 C57 H57B 109.5 . . ?
N2 C57 H57C 109.5 . . ?
H57A C57 H57B 109.5 . . ?
H57A C57 H57C 109.5 . . ?
H57B C57 H57C 109.5 . . ?
C35 C36 H36 119.5 . . ?
C31 C36 C35 121.1(5) . . ?
C31 C36 H36 119.5 . . ?
N1 C47 H47A 109.5 . . ?
N1 C47 H47B 109.5 . . ?
N1 C47 H47C 109.5 . . ?
H47A C47 H47B 109.5 . . ?
H47A C47 H47C 109.5 . . ?
H47B C47 H47C 109.5 . . ?
O4 C11 C12 121.7(5) . . ?
O4 C11 C16 117.9(5) . . ?
C16 C11 C12 120.5(5) . . ?
C26 C21 C22 118.5(5) . . ?
C26 C21 C38 119.9(6) . . ?
C22 C21 C38 121.6(5) . . ?
C28 C27 C25 175.6(6) . . ?
C26 C25 C27 121.8(5) . . ?
C26 C25 C24 118.2(5) . . ?
C24 C25 C27 120.0(5) . . ?
C8 C7 C5 178.7(6) . . ?
C44 C43 H43 119.4 . . ?
C42 C43 C44 121.1(5) . . ?
C42 C43 H43 119.4 . . ?
C41 C46 H46 120.2 . . ?
C45 C46 C41 119.7(4) . . ?
C45 C46 H46 120.2 . . ?
C11 C16 H16 119.9 . . ?
C15 C16 C11 120.2(5) . . ?
C15 C16 H16 119.9 . . ?
C41 C42 H42 119.9 . . ?
C43 C42 C41 120.2(5) . . ?
C43 C42 H42 119.9 . . ?
C21 C26 H26 118.9 . . ?
C25 C26 C21 122.1(5) . . ?
C25 C26 H26 118.9 . . ?
C29 C30 C35 175.9(6) . . ?
C13 C14 C10 121.8(5) . . ?
C13 C14 C15 118.7(5) . . ?
C15 C14 C10 119.5(5) . . ?
C9 C10 C14 173.3(6) . . ?
C53 C52 H52 120.5 . . ?
C51 C52 H52 120.5 . . ?
C51 C52 C53 119.1(5) . . ?
C5 C4 H4A 119.4 . . ?
C3 C4 C5 121.1(5) . . ?
C3 C4 H4A 119.4 . . ?
C10 C9 C8 176.2(6) . . ?
N1 C48 H48A 109.5 . . ?
N1 C48 H48B 109.5 . . ?
N1 C48 H48C 109.5 . . ?
H48A C48 H48B 109.5 . . ?
H48A C48 H48C 109.5 . . ?
H48B C48 H48C 109.5 . . ?
H13A O13 H13B 104.4 . . ?
C4 C3 H3A 119.9 . . ?
C4 C3 C2 120.1(5) . . ?
C2 C3 H3A 119.9 . . ?
C16 C15 C14 120.8(5) . . ?
C16 C15 H15 119.6 . . ?
C14 C15 H15 119.6 . . ?
C32 C33 H33 119.8 . . ?
C34 C33 C32 120.4(5) . . ?
C34 C33 H33 119.8 . . ?
C54 C53 C52 121.9(5) . . ?
C54 C53 H53 119.0 . . ?
C52 C53 H53 119.0 . . ?
C7 C8 C9 176.5(6) . . ?
O3 C2 C3 118.7(6) . . ?
O3 C2 C1 121.1(5) . . ?
C1 C2 C3 120.2(5) . . ?
N1 C49 H49A 109.5 . . ?
N1 C49 H49B 109.5 . . ?
N1 C49 H49C 109.5 . . ?
H49A C49 H49B 109.5 . . ?
H49A C49 H49C 109.5 . . ?
H49B C49 H49C 109.5 . . ?
C52 C51 N2 121.6(5) . . ?
C56 C51 N2 117.8(5) . . ?
C56 C51 C52 120.5(5) . . ?
C44 C45 H45 119.3 . . ?
C46 C45 C44 121.4(4) . . ?
C46 C45 H45 119.3 . . ?
C25 C24 H24 119.5 . . ?
C23 C24 C25 121.1(5) . . ?
C23 C24 H24 119.5 . . ?
N2 C58 H58A 109.5 . . ?
N2 C58 H58B 109.5 . . ?
N2 C58 H58C 109.5 . . ?
H58A C58 H58B 109.5 . . ?
H58A C58 H58C 109.5 . . ?
H58B C58 H58C 109.5 . . ?
C35 C34 H34 119.8 . . ?
C33 C34 C35 120.4(5) . . ?
C33 C34 H34 119.8 . . ?
C6 C1 C18 119.4(5) . . ?
C2 C1 C6 119.1(5) . . ?
C2 C1 C18 121.6(5) . . ?
C38 O7 Na3 123.0(5) . . ?
C54 C55 H55 119.4 . . ?
C56 C55 C54 121.3(5) . . ?
C56 C55 H55 119.4 . . ?
C51 C56 C55 119.6(5) . . ?
C51 C56 H56 120.2 . . ?
C55 C56 H56 120.2 . . ?
C24 C23 H23 119.9 . . ?
C24 C23 C22 120.2(5) . . ?
C22 C23 H23 119.9 . . ?
O8 C22 C21 121.4(6) . . ?
O8 C22 C23 118.7(6) . . ?
C23 C22 C21 119.9(5) . . ?
H15A O15 H15B 110.0 . . ?
Na2 O15 H15A 112.5 . . ?
Na2 O15 H15B 112.5 . . ?
Na2 O15 Na3 96.1(2) . . ?
Na3 O15 H15A 112.5 . . ?
Na3 O15 H15B 112.5 . . ?
N2 C59 H59A 109.5 . . ?
N2 C59 H59B 109.5 . . ?
N2 C59 H59C 109.5 . . ?
H59A C59 H59B 109.5 . . ?
H59A C59 H59C 109.5 . . ?
H59B C59 H59C 109.5 . . ?
O9 C38 C21 119.5(6) . . ?
O9 C38 O7 124.9(7) . . ?
O7 C38 C21 115.5(7) . . ?
H13C O13A H13D 104.5 . . ?
O1 Na2 O14 105.93(19) . . ?
O1 Na2 O9 147.0(2) . . ?
O1 Na2 C18 21.69(17) . . ?
O1 Na2 Na3 82.72(15) . . ?
O16 Na2 O1 87.72(18) . . ?
O16 Na2 O14 98.65(17) . . ?
O16 Na2 O9 89.7(2) . . ?
O16 Na2 C18 97.23(17) . . ?
O16 Na2 O15 174.4(3) . . ?
O16 Na2 Na3 133.48(13) . . ?
O14 Na2 C18 123.22(19) . . ?
O14 Na2 Na3 127.78(14) . . ?
O9 Na2 O14 107.0(2) . . ?
O9 Na2 C18 127.2(2) . . ?
O9 Na2 Na3 75.36(18) . . ?
C18 Na2 Na3 62.23(13) . . ?
O15 Na2 O1 94.5(3) . . ?
O15 Na2 O14 85.71(19) . . ?
O15 Na2 O9 85.6(3) . . ?
O15 Na2 C18 83.2(3) . . ?
O15 Na2 Na3 42.07(14) . . ?
O2 Na3 O2 88.4(3) . 2_655 ?
O2 Na3 O7 175.1(2) 2_655 . ?
O2 Na3 O7 175.1(2) . 2_655 ?
O2 Na3 O7 88.6(2) . . ?
O2 Na3 O7 88.6(2) 2_655 2_655 ?
O2 Na3 O15 89.4(3) . 2_655 ?
O2 Na3 O15 89.6(3) 2_655 2_655 ?
O2 Na3 O15 89.6(3) . . ?
O2 Na3 O15 89.4(3) 2_655 . ?
O2 Na3 Na2 116.17(17) . 2_655 ?
O2 Na3 Na2 60.98(15) 2_655 2_655 ?
O2 Na3 Na2 60.98(15) . . ?
O2 Na3 Na2 116.17(17) 2_655 . ?
O7 Na3 O7 94.6(4) 2_655 . ?
O7 Na3 Na2 65.40(19) . . ?
O7 Na3 Na2 117.3(2) . 2_655 ?
O7 Na3 Na2 65.40(19) 2_655 2_655 ?
O7 Na3 Na2 117.3(2) 2_655 . ?
O15 Na3 O7 86.6(3) 2_655 . ?
O15 Na3 O7 94.4(3) 2_655 2_655 ?
O15 Na3 O7 86.6(3) . 2_655 ?
O15 Na3 O7 94.4(3) . . ?
O15 Na3 O15 178.6(5) 2_655 . ?
O15 Na3 Na2 138.15(15) 2_655 . ?
O15 Na3 Na2 41.78(15) . . ?
O15 Na3 Na2 41.78(15) 2_655 2_655 ?
O15 Na3 Na2 138.16(15) . 2_655 ?
Na2 Na3 Na2 176.47(14) 2_655 . ?

loop_
_geom_bond_atom_site_label_1
_geom_bond_atom_site_label_2
_geom_bond_distance
_geom_bond_site_symmetry_2
_geom_bond_publ_flag
Na1 O11 2.445(4) . ?
Na1 O11 2.445(4) 2_665 ?
Na1 O6 2.478(5) . ?
Na1 O6 2.478(5) 2_665 ?
Na1 O18 2.332(4) 2_665 ?
Na1 O18 2.332(4) . ?
O12 H12 0.8400 . ?
O12 C32 1.349(6) . ?
O11 C37 1.294(6) . ?
O10 C37 1.247(7) . ?
O5 C17 1.251(7) . ?
O6 C17 1.285(7) 2_664 ?
O1 C18 1.241(8) . ?
O1 Na2 2.355(5) . ?
O18 H18A 0.9522 . ?
O18 H18B 0.9590 . ?
O16 H16A 0.8749 . ?
O16 H16B 0.8753 . ?
O16 Na2 2.326(4) . ?
N1 C41 1.493(6) . ?
N1 C47 1.511(6) . ?
N1 C48 1.516(7) . ?
N1 C49 1.511(6) . ?
O4 H4 0.8400 . ?
O4 C11 1.352(6) . ?
O3 H3 0.8400 . ?
O3 C2 1.350(7) . ?
O2 C18 1.288(7) . ?
O2 Na3 2.341(5) . ?
O8 H8 0.8400 . ?
O8 C22 1.346(7) . ?
O14 H14A 0.9761 . ?
O14 H14B 0.9556 . ?
O14 Na2 2.384(6) . ?
N2 C57 1.494(7) . ?
N2 C51 1.494(6) . ?
N2 C58 1.498(7) . ?
N2 C59 1.513(7) . ?
O9 C38 1.212(10) . ?
O9 Na2 2.375(5) . ?
O17 H17A 0.8679 . ?
O17 H17B 0.8698 . ?
C41 C46 1.388(7) . ?
C41 C42 1.385(7) . ?
C32 C31 1.404(7) . ?
C32 C33 1.391(8) . ?
C35 C36 1.396(7) . ?
C35 C30 1.435(7) . ?
C35 C34 1.390(8) . ?
C13 H13 0.9500 . ?
C13 C12 1.398(7) . ?
C13 C14 1.401(7) . ?
C54 C44 1.489(6) . ?
C54 C53 1.390(7) . ?
C54 C55 1.400(7) . ?
C37 C31 1.498(7) . ?
C12 C17 1.495(7) . ?
C12 C11 1.407(8) . ?
C5 C6 1.391(7) . ?
C5 C7 1.434(7) . ?
C5 C4 1.401(7) . ?
C44 C43 1.389(7) . ?
C44 C45 1.397(7) . ?
C28 C29 1.371(7) . ?
C28 C27 1.204(7) . ?
C31 C36 1.387(7) . ?
C29 C30 1.202(7) . ?
C6 H6 0.9500 . ?
C6 C1 1.408(7) . ?
C18 C1 1.504(8) . ?
C18 Na2 3.073(6) . ?
C57 H57A 0.9800 . ?
C57 H57B 0.9800 . ?
C57 H57C 0.9800 . ?
C36 H36 0.9500 . ?
C47 H47A 0.9800 . ?
C47 H47B 0.9800 . ?
C47 H47C 0.9800 . ?
C11 C16 1.399(8) . ?
C21 C26 1.393(7) . ?
C21 C22 1.409(9) . ?
C21 C38 1.509(9) . ?
C27 C25 1.426(7) . ?
C25 C26 1.387(7) . ?
C25 C24 1.398(7) . ?
C7 C8 1.197(8) . ?
C43 H43 0.9500 . ?
C43 C42 1.383(7) . ?
C46 H46 0.9500 . ?
C46 C45 1.383(7) . ?
C16 H16 0.9500 . ?
C16 C15 1.374(8) . ?
C42 H42 0.9500 . ?
C26 H26 0.9500 . ?
C14 C10 1.427(7) . ?
C14 C15 1.408(8) . ?
C10 C9 1.215(8) . ?
C52 H52 0.9500 . ?
C52 C53 1.393(7) . ?
C52 C51 1.387(8) . ?
C4 H4A 0.9500 . ?
C4 C3 1.365(8) . ?
C9 C8 1.364(8) . ?
C48 H48A 0.9800 . ?
C48 H48B 0.9800 . ?
C48 H48C 0.9800 . ?
O13 H13A 0.8695 . ?
O13 H13B 0.8709 . ?
C3 H3A 0.9500 . ?
C3 C2 1.398(8) . ?
C15 H15 0.9500 . ?
C33 H33 0.9500 . ?
C33 C34 1.386(8) . ?
C53 H53 0.9500 . ?
C2 C1 1.392(8) . ?
C49 H49A 0.9800 . ?
C49 H49B 0.9800 . ?
C49 H49C 0.9800 . ?
C51 C56 1.383(8) . ?
C45 H45 0.9500 . ?
C24 H24 0.9500 . ?
C24 C23 1.382(8) . ?
C58 H58A 0.9800 . ?
C58 H58B 0.9800 . ?
C58 H58C 0.9800 . ?
C34 H34 0.9500 . ?
O7 C38 1.280(9) . ?
O7 Na3 2.398(7) . ?
C55 H55 0.9500 . ?
C55 C56 1.392(7) . ?
C56 H56 0.9500 . ?
C23 H23 0.9500 . ?
C23 C22 1.389(10) . ?
O15 H15A 0.9900 . ?
O15 H15B 0.9900 . ?
O15 Na2 2.332(6) . ?
O15 Na3 2.345(5) . ?
C59 H59A 0.9800 . ?
C59 H59B 0.9800 . ?
C59 H59C 0.9800 . ?
O13A H13C 0.8708 . ?
O13A H13D 0.8689 . ?
Na2 Na3 3.480(2) . ?

loop_
_geom_torsion_atom_site_label_1
_geom_torsion_atom_site_label_2
_geom_torsion_atom_site_label_3
_geom_torsion_atom_site_label_4
_geom_torsion
_geom_torsion_site_symmetry_1
_geom_torsion_site_symmetry_2
_geom_torsion_site_symmetry_3
_geom_torsion_site_symmetry_4
_geom_torsion_publ_flag
Na1 O11 C37 O10 -48.0(7) . . . . ?
Na1 O11 C37 C31 132.5(4) . . . . ?
O12 C32 C31 C37 -2.1(8) . . . . ?
O12 C32 C31 C36 -179.9(5) . . . . ?
O12 C32 C33 C34 179.6(5) . . . . ?
O11 C37 C31 C32 -1.2(7) . . . . ?
O11 C37 C31 C36 176.6(5) . . . . ?
O10 C37 C31 C32 179.3(5) . . . . ?
O10 C37 C31 C36 -3.0(8) . . . . ?
O1 C18 C1 C6 -0.4(8) . . . . ?
O1 C18 C1 C2 179.5(5) . . . . ?
N1 C41 C46 C45 178.6(5) . . . . ?
N1 C41 C42 C43 -178.7(5) . . . . ?
O4 C11 C16 C15 178.9(5) . . . . ?
O3 C2 C1 C6 -178.7(5) . . . . ?
O3 C2 C1 C18 1.5(8) . . . . ?
O2 C18 C1 C6 179.6(5) . . . . ?
O2 C18 C1 C2 -0.5(8) . . . . ?
N2 C51 C56 C55 178.9(5) . . . . ?
C41 C46 C45 C44 0.1(8) . . . . ?
C32 C31 C36 C35 -0.1(7) . . . . ?
C32 C33 C34 C35 0.6(9) . . . . ?
C13 C12 C17 O5 -3.0(8) . . . . ?
C13 C12 C17 O6 177.7(5) . . . 2_666 ?
C13 C12 C11 O4 -178.9(5) . . . . ?
C13 C12 C11 C16 0.7(8) . . . . ?
C13 C14 C15 C16 1.7(8) . . . . ?
C54 C44 C43 C42 177.1(5) . . . . ?
C54 C44 C45 C46 -177.2(5) . . . . ?
C54 C55 C56 C51 -0.6(9) . . . . ?
C37 C31 C36 C35 -177.9(5) . . . . ?
C12 C13 C14 C10 179.4(5) . . . . ?
C12 C13 C14 C15 -1.7(8) . . . . ?
C12 C11 C16 C15 -0.7(8) . . . . ?
C5 C6 C1 C18 179.6(5) . . . . ?
C5 C6 C1 C2 -0.2(8) . . . . ?
C5 C4 C3 C2 -2.3(9) . . . . ?
C44 C54 C53 C52 -180.0(5) . . . . ?
C44 C54 C55 C56 -179.8(5) . . . . ?
C44 C43 C42 C41 0.1(9) . . . . ?
C31 C32 C33 C34 -1.4(8) . . . . ?
C17 C12 C11 O4 0.9(8) . . . . ?
C17 C12 C11 C16 -179.4(5) . . . . ?
C6 C5 C4 C3 1.8(8) . . . . ?
C57 N2 C51 C52 -120.5(5) . . . . ?
C57 N2 C51 C56 60.6(6) . . . . ?
C36 C35 C34 C33 0.5(8) . . . . ?
C47 N1 C41 C46 -123.3(5) . . . . ?
C47 N1 C41 C42 56.6(6) . . . . ?
C11 C12 C17 O5 177.1(5) . . . . ?
C11 C12 C17 O6 -2.2(8) . . . 2_666 ?
C11 C16 C15 C14 -0.5(8) . . . . ?
C27 C25 C26 C21 -177.3(5) . . . . ?
C27 C25 C24 C23 176.8(5) . . . . ?
C25 C24 C23 C22 1.0(9) . . . . ?
C7 C5 C6 C1 178.7(5) . . . . ?
C7 C5 C4 C3 -177.4(6) . . . . ?
C43 C44 C45 C46 1.2(8) . . . . ?
C46 C41 C42 C43 1.2(8) . . . . ?
C42 C41 C46 C45 -1.3(8) . . . . ?
C26 C21 C22 O8 -179.8(6) . . . . ?
C26 C21 C22 C23 0.7(9) . . . . ?
C26 C21 C38 O9 1.2(11) . . . . ?
C26 C21 C38 O7 177.2(7) . . . . ?
C26 C25 C24 C23 -0.2(8) . . . . ?
C30 C35 C36 C31 179.3(5) . . . . ?
C30 C35 C34 C33 -179.6(5) . . . . ?
C14 C13 C12 C17 -179.3(5) . . . . ?
C14 C13 C12 C11 0.6(8) . . . . ?
C10 C14 C15 C16 -179.4(5) . . . . ?
C52 C51 C56 C55 0.0(8) . . . . ?
C4 C5 C6 C1 -0.5(8) . . . . ?
C4 C3 C2 O3 180.0(6) . . . . ?
C4 C3 C2 C1 1.5(9) . . . . ?
C48 N1 C41 C46 116.7(5) . . . . ?
C48 N1 C41 C42 -63.4(6) . . . . ?
C3 C2 C1 C6 -0.2(8) . . . . ?
C3 C2 C1 C18 180.0(5) . . . . ?
C33 C32 C31 C37 179.0(5) . . . . ?
C33 C32 C31 C36 1.2(7) . . . . ?
C53 C54 C44 C43 31.1(7) . . . . ?
C53 C54 C44 C45 -150.5(5) . . . . ?
C53 C54 C55 C56 0.8(8) . . . . ?
C53 C52 C51 N2 -178.6(5) . . . . ?
C53 C52 C51 C56 0.3(8) . . . . ?
C49 N1 C41 C46 -3.1(7) . . . . ?
C49 N1 C41 C42 176.8(5) . . . . ?
C51 C52 C53 C54 0.0(8) . . . . ?
C45 C44 C43 C42 -1.3(8) . . . . ?
C24 C25 C26 C21 -0.3(8) . . . . ?
C24 C23 C22 O8 179.2(6) . . . . ?
C24 C23 C22 C21 -1.2(9) . . . . ?
C58 N2 C51 C52 0.5(7) . . . . ?
C58 N2 C51 C56 -178.4(5) . . . . ?
C34 C35 C36 C31 -0.8(8) . . . . ?
C55 C54 C44 C43 -148.3(5) . . . . ?
C55 C54 C44 C45 30.1(7) . . . . ?
C55 C54 C53 C52 -0.5(8) . . . . ?
C22 C21 C26 C25 0.1(9) . . . . ?
C22 C21 C38 O9 -179.0(7) . . . . ?
C22 C21 C38 O7 -3.0(10) . . . . ?
C59 N2 C51 C52 118.4(6) . . . . ?
C59 N2 C51 C56 -60.5(6) . . . . ?
C38 C21 C26 C25 179.9(6) . . . . ?
C38 C21 C22 O8 0.5(9) . . . . ?
C38 C21 C22 C23 -179.1(6) . . . . ?
Na2 O1 C18 O2 4.7(8) . . . . ?
Na2 O1 C18 C1 -175.2(4) . . . . ?
Na2 O9 C38 C21 174.7(5) . . . . ?
Na2 O9 C38 O7 -1.0(12) . . . . ?
Na2 C18 C1 C6 -12.8(17) . . . . ?
Na2 C18 C1 C2 167.0(12) . . . . ?
Na3 O2 C18 O1 -57.4(10) . . . . ?
Na3 O2 C18 C1 122.6(6) . . . . ?
Na3 O2 C18 Na2 -54.0(6) . . . . ?
Na3 O7 C38 O9 56.5(13) . . . . ?
Na3 O7 C38 C21 -119.4(6) . . . . ?

loop_
_twin_individual_id
_twin_individual_mass_fraction_refined
1 0.60(16)
2 0.40(16)
